data_2010256
loop_
_publ_author_name
'Wang, X.'
'Zhang, X.-M.'
'Liu, H.-X.'

_publ_section_title
;
 Allomorphs of a complex of [Mo(O)~2~(dmso)] with a derivative of SADH
;
_journal_issue 12
_journal_name_full 'Acta Crystallographica Section C'
_journal_page_first 1878
_journal_page_last 1880
_journal_paper_doi 10.1107/S0108270194003987
_journal_volume 50
_journal_year 1994
_chemical_formula_sum 'C21 H24 Mo2 N4 O10 S2'
_chemical_formula_weight 748.45
_space_group_IT_number 2
_symmetry_cell_setting triclinic
_symmetry_space_group_name_Hall '-P 1'
_symmetry_space_group_name_H-M 'P -1'
_atom_type_scat_source 'IntTabIV Table 2.2B'
_cell_angle_alpha 114.45(2)
_cell_angle_beta 90.53(2)
_cell_angle_gamma 83.14(3)
_cell_formula_units_Z 2
_cell_length_a 8.405(2)
_cell_length_b 12.846(3)
_cell_length_c 13.739(4)
_cell_measurement_reflns_used 19
_cell_measurement_temperature 294.0(10)
_cell_measurement_theta_max 22
_cell_measurement_theta_min 10
_cell_volume 1339.4(6)
_diffrn_measurement_device 'Enraf-Nonius CAD-4'
_diffrn_measurement_method \w/2\q
_diffrn_radiation_type CuK\a
_diffrn_radiation_wavelength 1.5418
_diffrn_reflns_av_R_equivalents 0.044
_diffrn_reflns_limit_h_max 9
_diffrn_reflns_limit_h_min -9
_diffrn_reflns_limit_k_max 14
_diffrn_reflns_limit_k_min -14
_diffrn_reflns_limit_l_max 15
_diffrn_reflns_limit_l_min 0
_diffrn_reflns_number 4171
_diffrn_reflns_theta_max 60
_diffrn_standards_decay_% 0.041
_diffrn_standards_interval_time 90
_diffrn_standards_number 3
_exptl_absorpt_coefficient_mu 9.80
_exptl_absorpt_correction_T_max 0.998
_exptl_absorpt_correction_T_min 0.859
_exptl_absorpt_correction_type empirical
_exptl_crystal_colour yellow
_exptl_crystal_density_diffrn 1.856
_exptl_crystal_density_meas 1.853
_exptl_crystal_description prism
_exptl_crystal_size_max 0.35
_exptl_crystal_size_mid 0.20
_exptl_crystal_size_min 0.20
_refine_diff_density_max 0.55
_refine_diff_density_min -0.76
_refine_ls_extinction_method none
_refine_ls_goodness_of_fit_obs 2.16
_refine_ls_number_parameters 352
_refine_ls_number_reflns 3337
_refine_ls_R_factor_obs 0.043
_refine_ls_shift/esd_max 0.15
_refine_ls_structure_factor_coef F
_refine_ls_weighting_scheme unit
_refine_ls_wR_factor_obs 0.050
_reflns_number_observed 3337
_reflns_number_total 3783
_reflns_observed_criterion F>3.0\s(F)
_cod_data_source_file br1062.cif
_cod_data_source_block br1062a
_cod_original_cell_volume 1339.4
_cod_database_code 2010256

loop_
_symmetry_equiv_pos_as_xyz
x,y,z
-x,-y,-z

loop_
_atom_site_label
_atom_site_fract_x
_atom_site_fract_y
_atom_site_fract_z
Mo(1) .70762(8) .05534(5) .77997(5)
Mo(2) .70210(8) -.55503(5) .67574(5)
S(1) .7246(3) -.0691(2) .9542(2)
S(2) .9986(2) -.4232(2) .6412(2)
O(1a) .6397(7) .1160(5) .6970(4)
O(1b) .8294(7) -.6392(5) .5676(4)
O(2a) .6077(8) .1389(5) .9003(5)
O(2b) .5352(7) -.6201(5) .6518(5)
O(3a) .5626(6) -.0701(4) .7368(4)
O(3b) .6244(6) -.4406(4) .6135(4)
O(4a) .9227(7) .0989(4) .7939(4)
O(4b) .7818(7) -.5870(4) .7941(4)
O(5a) .8246(6) -.0497(4) .8724(4)
O(5b) .9029(6) -.4353(4) .7283(4)
N(1a) .7434(8) -.1958(5) .6052(5)
N(1b) .5099(8) -.3089(5) .7761(5)
N(2a) .8316(7) -.1018(5) .6459(5)
N(2b) .5850(7) -.3941(5) .8073(4)
C(1) .4930(10) -.2587(6) .6258(6)
C(2a) .6093(9) -.1704(6) .6562(6)
C(2b) .5437(9) -.3404(6) .6769(6)
C(3a) .9634(9) -.1119(6) .5958(6)
C(3b) .5740(9) -.3674(6) .9079(6)
C(4a) 1.0658(9) -.0218(7) .6253(6)
C(4b) .6570(9) -.4369(6) .9580(6)
C(5a) 1.0374(9) .0815(6) .7189(6)
C(5b) .7540(10) -.5423(6) .8998(6)
C(6a) 1.1390(10) .1666(7) .7375(7)
C(6b) .8320(10) -.6030(7) .9555(7)
C(7a) 1.2600(10) .1518(8) .6659(8)
C(7b) .8140(10) -.5578(8) 1.0646(7)
C(8a) 1.2900(10) .0502(8) .5746(7)
C(8b) .7180(10) -.4531(8) 1.1234(6)
C(9a) 1.1950(10) -.0362(7) .5552(6)
C(9b) .6380(10) -.3951(7) 1.0692(6)
C(10a) .7500(10) .0448(8) 1.0819(7)
C(10b) 1.0860(10) -.2948(7) .7099(7)
C(11a) .8440(10) -.1810(7) .9750(7)
C(11b) 1.1770(10) -.5235(8) .6158(7)
H3a .9962 -.1845 .5342
H3b .5068 -.2973 .9519
H6a 1.1207 .2382 .8031
H6b .8959 -.6740 .9168
H7a 1.3244 .2119 .6783
H7b .8694 -.5987 1.1021
H8a 1.3780 .0376 .5239
H8b .7126 -.4233 1.2005
H9a 1.2146 -.1073 .4932
H9b .5660 -.3248 1.1093
H11 .4961 -.3009 .5479
H12 .3860 -.2224 .6477
H101a .6911 .1168 1.0874
H101b 1.0044 -.2284 .7320
H102a .7118 .0291 1.1388
H102b 1.1339 -.2944 .7739
H103a .8605 .0564 1.0919
H103b 1.1649 -.2855 .6666
H111a .8492 -.2535 .9127
H111b 1.1547 -.5989 .5775
H112a .9546 -.1643 .9876
H112b 1.2542 -.5059 .5747
H113a .8059 -.1916 1.0345
H113b 1.2232 -.5148 .6820

loop_
_geom_angle_atom_site_label_1
_geom_angle_atom_site_label_2
_geom_angle_atom_site_label_3
_geom_angle
_geom_angle_publ_flag
O(5a) S(1) C(10a) 106.8(3) no
O(5a) S(1) C(11a) 103.6(3) no
C(10a) S(1) C(11a) 97.2(3) no
N(2a) C(3a) C(4a) 123.6(7) no
N(2b) C(3b) C(4b) 123.4(5) no
C(3a) C(4a) C(5a) 123.0(6) no
C(3a) C(4a) C(9a) 118.1(5) no
C(5a) C(4a) C(9a) 118.9(5) no
C(3b) C(4b) C(5b) 123.1(5) no
C(3b) C(4b) C(9b) 117.2(5) no
C(5b) C(4b) C(9b) 119.7(6) no
O(4a) C(5a) C(4a) 122.5(5) no
O(4a) C(5a) C(6a) 118.8(5) no
C(4a) C(5a) C(6a) 118.5(5) no
O(5b) S(2) C(10b) 103.9(3) no
O(5b) S(2) C(11b) 105.5(3) no
C(10b) S(2) C(11b) 98.0(3) no
O(4b) C(5b) C(4b) 123.8(5) no
O(4b) C(5b) C(6b) 117.0(5) no
C(4b) C(5b) C(6b) 119.1(5) no
C(5a) C(6a) C(7a) 121.2(5) no
C(5b) C(6b) C(7b) 119.5(5) no
C(6a) C(7a) C(8a) 120.8(5) no
C(6b) C(7b) C(8b) 121.9(5) no
C(7a) C(8a) C(9a) 119.4(6) no
C(7b) C(8b) C(9b) 118.8(6) no
C(4a) C(9a) C(8a) 121.1(6) no
C(4b) C(9b) C(8b) 120.9(6) no
O(1a) Mo(1) O(2a) 105.0(3) yes
O(1a) Mo(1) O(3a) 97.9(2) yes
O(1a) Mo(1) O(4a) 98.1(2) yes
O(1a) Mo(1) O(5a) 171.3(2) yes
O(1a) Mo(1) N(2a) 93.0(2) yes
O(2a) Mo(1) O(3a) 95.0(2) yes
O(2a) Mo(1) O(4a) 106.1(2) yes
O(2a) Mo(1) O(5a) 83.7(2) yes
O(2a) Mo(1) N(2a) 159.2(2) yes
O(3a) Mo(1) O(4a) 149.1(2) yes
O(3a) Mo(1) O(5a) 80.8(2) yes
O(3a) Mo(1) N(2a) 71.7(2) yes
O(4a) Mo(1) O(5a) 79.5(2) yes
O(4a) Mo(1) N(2a) 81.4(2) yes
O(5a) Mo(1) N(2a) 78.5(2) yes
O(1b) Mo(2) O(2b) 104.3(2) yes
O(1b) Mo(2) O(3b) 93.7(2) yes
O(1b) Mo(2) O(4b) 106.2(2) yes
O(1b) Mo(2) O(5b) 85.2(2) yes
O(1b) Mo(2) N(2b) 157.6(2) yes
O(2b) Mo(2) O(3b) 95.4(2) yes
O(2b) Mo(2) O(4b) 100.7(2) yes
O(2b) Mo(2) O(5b) 169.7(2) yes
O(2b) Mo(2) N(2b) 94.0(2) yes
O(3b) Mo(2) O(4b) 150.2(2) yes
O(3b) Mo(2) O(5b) 79.80(10) yes
O(3b) Mo(2) N(2b) 71.40(10) yes
O(4b) Mo(2) O(5b) 80.1(2) yes
O(4b) Mo(2) N(2b) 82.5(2) yes
O(5b) Mo(2) N(2b) 75.80(10) yes
N(2a) N(1a) C(2a) 110.0(4) yes
N(2b) N(1b) C(2b) 108.4(5) yes
N(1a) N(2a) C(3a) 116.6(5) yes
N(1b) N(2b) C(3b) 114.7(4) yes
C(2a) C(1) C(2b) 108.0(6) yes
O(3a) C(2a) N(1a) 124.3(5) yes
O(3a) C(2a) C(1) 116.4(5) yes
N(1a) C(2a) C(1) 119.4(5) yes
O(3b) C(2b) N(1b) 124.7(6) yes
O(3b) C(2b) C(1) 116.0(6) yes
N(1b) C(2b) C(1) 119.3(6) yes

loop_
_geom_bond_atom_site_label_1
_geom_bond_atom_site_label_2
_geom_bond_site_symmetry_1
_geom_bond_site_symmetry_2
_geom_bond_distance
_geom_bond_publ_flag
Mo(1) O(1a) . . 1.688(5) yes
Mo(1) O(2a) . . 1.712(4) yes
Mo(1) O(3a) . . 2.024(4) yes
Mo(1) O(4a) . . 1.941(4) yes
Mo(1) O(5a) . . 2.341(4) yes
Mo(1) N(2a) . . 2.239(4) yes
Mo(2) O(1b) . . 1.716(4) yes
Mo(2) O(2b) . . 1.680(4) yes
Mo(2) O(3b) . . 2.030(4) yes
Mo(2) O(4b) . . 1.932(4) yes
Mo(2) O(5b) . . 2.327(4) yes
Mo(2) N(2b) . . 2.228(5) yes
O(3a) C(2a) . . 1.321(7) yes
O(3b) C(2b) . . 1.323(8) yes
O(4a) C(5a) . . 1.347(7) yes
O(4b) C(5b) . . 1.333(7) yes
N(1a) N(2a) . . 1.403(6) yes
N(1a) C(2a) . . 1.267(8) yes
N(1b) N(2b) . . 1.413(6) yes
N(1b) C(2b) . . 1.275(8) yes
N(2a) C(3a) . . 1.275(7) yes
N(2b) C(3b) . . 1.281(7) yes
C(1) C(2a) . . 1.510(9) yes
C(1) C(2b) . . 1.507(9) yes
S(1) O(5a) . . 1.526(4) no
S(1) C(10a) . . 1.790(6) no
S(1) C(11a) . . 1.775(7) no
C(3a) C(4a) . . 1.440(10) no
C(3b) C(4b) . . 1.451(8) no
C(4a) C(5a) . . 1.410(8) no
C(4a) C(9a) . . 1.402(9) no
C(4b) C(5b) . . 1.409(8) no
C(4b) C(9b) . . 1.398(8) no
C(5a) C(6a) . . 1.406(8) no
S(2) O(5b) . . 1.519(4) no
S(2) C(10b) . . 1.770(7) no
S(2) C(11b) . . 1.791(6) no
C(5b) C(6b) . . 1.412(8) no
C(6a) C(7a) . . 1.360(7) no
C(6b) C(7b) . . 1.367(8) no
C(7a) C(8a) . . 1.383(8) no
C(7b) C(8b) . . 1.405(9) no
C(8a) C(9a) . . 1.380(10) no
C(8b) C(9b) . . 1.372(9) no
